data_4001379
loop_
_publ_author_name
'McGuire, Michael A.'
'DiSalvo, Francis J.'

_publ_section_title
;
 Ni3Cr2P2Q9(Q = S, Se):&#x00A0; New Quaternary Transition Metal
 Chalcogenides with a Unique Layered Structure
;
_journal_issue 18
_journal_name_full 'Chemistry of Materials'
_journal_page_first 4600
_journal_paper_doi 10.1021/cm070849f
_journal_volume 19
_journal_year 2007
_chemical_formula_sum 'Cr2 Ni3 P2 Se9'
_chemical_formula_weight 1052.71
_chemical_name_common 'Nickel Chromium Phosphorus Sulfide'
_chemical_name_systematic
;
 ?
;
_space_group_IT_number 176
_symmetry_cell_setting hexagonal
_symmetry_space_group_name_Hall '-P 6c'
_symmetry_space_group_name_H-M 'P 63/m'
_atom_sites_solution_primary direct
_atom_sites_solution_secondary difmap
_audit_creation_method SHELXL-97
_cell_angle_alpha 90.00
_cell_angle_beta 90.00
_cell_angle_gamma 120.00
_cell_formula_units_Z 2
_cell_length_a 6.244(4)
_cell_length_b 6.244(4)
_cell_length_c 18.479(19)
_cell_measurement_temperature 175(5)
_cell_volume 623.9(9)
_computing_cell_refinement SAINT-Plus
_computing_data_collection APEX
_computing_data_reduction SAINT-Plus
_computing_structure_refinement 'SHELXL-97 (Sheldrick, 1997)'
_computing_structure_solution SHELXS-97
_diffrn_ambient_temperature 175(5)
_diffrn_measured_fraction_theta_full 0.999
_diffrn_measured_fraction_theta_max 0.999
_diffrn_radiation_monochromator graphite
_diffrn_radiation_source 'fine-focus sealed tube'
_diffrn_radiation_type MoK\a
_diffrn_radiation_wavelength 0.71073
_diffrn_reflns_av_R_equivalents 0.0636
_diffrn_reflns_av_sigmaI/netI 0.0529
_diffrn_reflns_limit_h_max 9
_diffrn_reflns_limit_h_min -7
_diffrn_reflns_limit_k_max 6
_diffrn_reflns_limit_k_min -8
_diffrn_reflns_limit_l_max 28
_diffrn_reflns_limit_l_min -27
_diffrn_reflns_number 7546
_diffrn_reflns_theta_full 33.12
_diffrn_reflns_theta_max 33.12
_diffrn_reflns_theta_min 2.20
_exptl_absorpt_coefficient_mu 32.593
_exptl_absorpt_correction_T_max 0.7364
_exptl_absorpt_correction_T_min 0.1802
_exptl_absorpt_correction_type numerical
_exptl_absorpt_process_details 'face indexed corretion with XPREP (Bruker)'
_exptl_crystal_colour black
_exptl_crystal_density_diffrn 5.603
_exptl_crystal_density_method 'not measured'
_exptl_crystal_description 'hexagonal plate'
_exptl_crystal_F_000 936
_exptl_crystal_size_max 0.08
_exptl_crystal_size_mid 0.06
_exptl_crystal_size_min 0.008
_refine_diff_density_max 0.851
_refine_diff_density_min -1.575
_refine_diff_density_rms 0.239
_refine_ls_extinction_method none
_refine_ls_goodness_of_fit_ref 0.805
_refine_ls_matrix_type full
_refine_ls_number_parameters 33
_refine_ls_number_reflns 824
_refine_ls_number_restraints 4
_refine_ls_restrained_S_all 0.803
_refine_ls_R_factor_all 0.0420
_refine_ls_R_factor_gt 0.0235
_refine_ls_shift/su_max 0.001
_refine_ls_shift/su_mean 0.000
_refine_ls_structure_factor_coef Fsqd
_refine_ls_weighting_details 'calc w=1/[\s^2^(Fo^2^)+(0.0042P)^2^+0.0000P] where P=(Fo^2^+2Fc^2^)/3'
_refine_ls_weighting_scheme calc
_refine_ls_wR_factor_gt 0.0342
_refine_ls_wR_factor_ref 0.0356
_reflns_number_gt 552
_reflns_number_total 824
_reflns_threshold_expression >2sigma(I)
_cod_data_source_file cm070849fsi20070621_040558.cif
_cod_data_source_block Ni3Cr2P2Se9
_cod_depositor_comments
;
The following automatic conversions were performed:

'_symmetry_cell_setting' value 'Hexagonal' changed to 'hexagonal'
according to /home/saulius/struct/CIF-dictionaries/cif_core.dic
dictionary named 'cif_core.dic' version 2.4.1 from 2010-06-29.

Automatic conversion script
Id: cif_fix_values 1715 2011-07-08 13:25:40Z adriana 
;
_cod_original_sg_symbol_H-M P63/m
_cod_database_code 4001379

loop_
_symmetry_equiv_pos_as_xyz
'x, y, z'
'-y, x-y, z'
'-x+y, -x, z'
'-x, -y, z+1/2'
'y, -x+y, z+1/2'
'x-y, x, z+1/2'
'-x, -y, -z'
'y, -x+y, -z'
'x-y, x, -z'
'x, y, -z-1/2'
'-y, x-y, -z-1/2'
'-x+y, -x, -z-1/2'

loop_
_atom_site_label
_atom_site_type_symbol
_atom_site_fract_x
_atom_site_fract_y
_atom_site_fract_z
_atom_site_U_iso_or_equiv
_atom_site_adp_type
_atom_site_occupancy
_atom_site_symmetry_multiplicity
_atom_site_calc_flag
_atom_site_refinement_flags
Se1 Se 0.66762(9) 0.00092(7) 0.58498(2) 0.00582(8) Uani 0.9347(16) 1 d P
Se2 Se 0.03686(11) -0.66634(19) 0.7500 0.00544(13) Uani 0.9347(16) 2 d SP
Cr1 Cr 0.3333 -0.3333 0.66175(6) 0.0064(2) Uani 0.4674(8) 3 d SP
Ni1 Ni 0.3333 -0.3333 0.66175(6) 0.0064(2) Uani 0.4674(8) 3 d SP
Cr2 Cr 1.0000 0.0000 0.66254(7) 0.0045(3) Uani 0.4674(8) 3 d SP
Ni2 Ni 1.0000 0.0000 0.66254(7) 0.0045(3) Uani 0.4674(8) 3 d SP
Ni3 Ni -0.3333 -0.6667 0.7500 0.0054(3) Uani 0.9348(16) 6 d SP
P1 P -0.3333 -0.6667 0.63230(10) 0.0038(3) Uani 0.9347(16) 3 d SP
Se11 Se 1.00095(14) 0.66759(12) 0.58498(2) 0.00582(8) Uani 0.0653(16) 1 d P
Se21 Se 0.37021(15) 0.0003(2) 0.7500 0.00544(13) Uani 0.0653(16) 2 d SP
Cr11 Cr 0.6667 0.3333 0.66175(6) 0.0064(2) Uani 0.0326(8) 3 d SP
Ni11 Ni 0.6667 0.3333 0.66175(6) 0.0064(2) Uani 0.0326(8) 3 d SP
Cr21 Cr 1.3333 0.6667 0.66254(7) 0.0045(3) Uani 0.0326(8) 3 d SP
Ni21 Ni 1.3333 0.6667 0.66254(7) 0.0045(3) Uani 0.0326(8) 3 d SP
Ni31 Ni 0.0000 0.0000 0.7500 0.0054(3) Uani 0.0653(16) 6 d SP
P11 P 0.0000 0.0000 0.63230(10) 0.0038(3) Uani 0.0653(16) 3 d SP

loop_
_atom_site_aniso_label
_atom_site_aniso_U_11
_atom_site_aniso_U_22
_atom_site_aniso_U_33
_atom_site_aniso_U_23
_atom_site_aniso_U_13
_atom_site_aniso_U_12
Se1 0.0062(2) 0.0051(3) 0.00654(15) -0.00062(16) 0.0003(2) 0.00313(19)
Se2 0.0047(3) 0.0057(2) 0.0065(3) 0.000 0.000 0.0030(3)
Cr1 0.0050(3) 0.0050(3) 0.0090(6) 0.000 0.000 0.00252(15)
Ni1 0.0050(3) 0.0050(3) 0.0090(6) 0.000 0.000 0.00252(15)
Cr2 0.0037(3) 0.0037(3) 0.0063(6) 0.000 0.000 0.00184(17)
Ni2 0.0037(3) 0.0037(3) 0.0063(6) 0.000 0.000 0.00184(17)
Ni3 0.0054(3) 0.0054(3) 0.0054(6) 0.000 0.000 0.00269(17)
P1 0.0048(5) 0.0048(5) 0.0018(9) 0.000 0.000 0.0024(2)
Se11 0.0062(2) 0.0051(3) 0.00654(15) -0.00062(16) 0.0003(2) 0.00313(19)
Se21 0.0047(3) 0.0057(2) 0.0065(3) 0.000 0.000 0.0030(3)
Cr11 0.0050(3) 0.0050(3) 0.0090(6) 0.000 0.000 0.00252(15)
Ni11 0.0050(3) 0.0050(3) 0.0090(6) 0.000 0.000 0.00252(15)
Cr21 0.0037(3) 0.0037(3) 0.0063(6) 0.000 0.000 0.00184(17)
Ni21 0.0037(3) 0.0037(3) 0.0063(6) 0.000 0.000 0.00184(17)
Ni31 0.0054(3) 0.0054(3) 0.0054(6) 0.000 0.000 0.00269(17)
P11 0.0048(5) 0.0048(5) 0.0018(9) 0.000 0.000 0.0024(2)

loop_
_atom_type_symbol
_atom_type_description
_atom_type_scat_dispersion_real
_atom_type_scat_dispersion_imag
_atom_type_scat_source
P P 0.1023 0.0942 'International Tables Vol C Tables 4.2.6.8 and 6.1.1.4'
Cr Cr 0.3209 0.6236 'International Tables Vol C Tables 4.2.6.8 and 6.1.1.4'
Ni Ni 0.3393 1.1124 'International Tables Vol C Tables 4.2.6.8 and 6.1.1.4'
Se Se -0.0929 2.2259 'International Tables Vol C Tables 4.2.6.8 and 6.1.1.4'

loop_
_geom_angle_atom_site_label_1
_geom_angle_atom_site_label_2
_geom_angle_atom_site_label_3
_geom_angle
_geom_angle_site_symmetry_1
_geom_angle_site_symmetry_3
Cr1 Se1 Cr2 91.14(5) . .
Cr11 Se21 Cr11 79.09(8) 10_557 .
Cr11 Se11 Cr21 91.14(5) . .
Cr2 Se2 Cr1 143.01(3) 1_445 10_557
Cr2 Se2 Cr1 89.61(6) 10_447 10_557
Cr2 Se2 Cr2 78.49(8) 1_445 10_447
Cr2 Se2 Ni2 78.49(8) 1_445 10_447
Cr21 Se21 Cr11 143.01(4) 1_445 10_557
Cr21 Se21 Cr11 143.01(4) 10_447 .
Cr21 Se21 Cr11 89.61(6) 10_447 10_557
Cr21 Se21 Cr11 89.61(6) 1_445 .
Cr21 Se21 Cr21 78.49(9) 1_445 10_447
Cr21 Se21 Ni11 143.01(4) 1_445 10_557
Cr21 Se21 Ni11 89.61(6) 10_447 10_557
Cr21 Se21 Ni21 78.49(9) 1_445 10_447
Ni11 Se21 Cr11 79.09(8) 10_557 .
Ni2 Se2 Cr1 143.01(3) 1_445 10_557
Ni2 Se2 Cr1 89.61(6) 10_447 10_557
Ni2 Se2 Cr2 78.49(8) 1_445 10_447
Ni2 Se2 Ni2 78.49(8) 1_445 10_447
Ni21 Se21 Cr11 143.01(4) 1_445 10_557
Ni21 Se21 Cr11 143.01(4) 10_447 .
Ni21 Se21 Cr11 89.61(6) 10_447 10_557
Ni21 Se21 Cr11 89.61(6) 1_445 .
Ni21 Se21 Cr21 78.49(9) 1_445 10_447
Ni21 Se21 Ni11 143.01(4) 1_445 10_557
Ni21 Se21 Ni11 89.61(6) 10_447 10_557
Ni21 Se21 Ni21 78.49(9) 1_445 10_447
Ni3 Se2 Cr1 108.50(3) . 10_557
Ni3 Se2 Cr2 108.49(3) . 1_445
Ni3 Se2 Cr2 108.49(3) . 10_447
Ni3 Se2 Ni2 108.49(3) . 1_445
Ni3 Se2 Ni2 108.49(3) . 10_447
Ni3 P1 Se1 112.81(5) . 1_445
Ni3 P1 Se1 112.81(5) . 2_545
Ni3 P1 Se1 112.81(5) . 3
Ni31 Se21 Cr11 108.50(4) . 10_557
Ni31 Se21 Cr11 108.50(4) . .
Ni31 Se21 Cr21 108.49(3) . 1_445
Ni31 Se21 Cr21 108.49(3) . 10_447
Ni31 Se21 Ni11 108.50(4) . 10_557
Ni31 Se21 Ni21 108.49(3) . 1_445
Ni31 Se21 Ni21 108.49(3) . 10_447
Ni31 P11 Se11 112.81(5) . 1_445
Ni31 P11 Se11 112.81(5) . 2_655
Ni31 P11 Se11 112.81(5) . 3_565
P1 Se1 Cr1 99.30(5) 1_665 .
P1 Se1 Cr2 99.35(5) 1_665 .
P1 Ni3 P1 180 . 10_557
P1 Ni3 Se2 90 . .
P1 Ni3 Se2 90 10_557 .
P1 Ni3 Se2 90 . 3_545
P1 Ni3 Se2 90 10_557 3_545
P1 Ni3 Se2 90 . 2_445
P1 Ni3 Se2 90 10_557 2_445
P11 Se11 Cr11 99.30(6) 1_665 .
P11 Se11 Cr21 99.35(5) 1_665 .
P11 Ni31 P11 180 . 10_557
P11 Ni31 Se21 90 . 2
P11 Ni31 Se21 90 . .
P11 Ni31 Se21 90 10_557 .
P11 Ni31 Se21 90.000(1) . 3
P11 Ni31 Se21 90.000(1) 10_557 3
P11 Ni31 Se21 90.000(1) 10_557 2
Se1 Cr1 Se1 91.49(5) 2_545 .
Se1 Cr1 Se1 91.49(5) 2_545 3_655
Se1 Cr1 Se1 91.49(5) . 3_655
Se1 Cr2 Se1 90.95(6) 2_645 3_765
Se1 Cr2 Se1 90.95(6) 2_645 .
Se1 Cr2 Se1 90.95(6) 3_765 .
Se1 P1 Se1 105.93(6) 1_445 2_545
Se1 P1 Se1 105.93(6) 1_445 3
Se1 P1 Se1 105.93(6) 2_545 3
Se1 Cr1 Se2 172.96(3) 3_655 3_655
Se1 Cr1 Se2 172.96(3) 2_545 2_545
Se1 Cr1 Se2 172.96(3) . .
Se1 Cr1 Se2 89.16(5) 2_545 3_655
Se1 Cr1 Se2 89.16(5) . 2_545
Se1 Cr1 Se2 89.16(5) 3_655 .
Se1 Cr1 Se2 95.50(5) . 3_655
Se1 Cr1 Se2 95.50(5) 3_655 2_545
Se1 Cr1 Se2 95.50(5) 2_545 .
Se1 Cr2 Se2 173.52(3) 2_645 1_665
Se1 Cr2 Se2 173.52(3) . 3_755
Se1 Cr2 Se2 173.52(3) 3_765 2_545
Se1 Cr2 Se2 89.29(5) 3_765 1_665
Se1 Cr2 Se2 89.29(5) 2_645 3_755
Se1 Cr2 Se2 89.29(5) . 2_545
Se1 Cr2 Se2 95.52(5) . 1_665
Se1 Cr2 Se2 95.52(5) 3_765 3_755
Se1 Cr2 Se2 95.52(5) 2_645 2_545
Se11 Cr11 Se11 91.49(5) . 2_655
Se11 Cr11 Se11 91.49(6) 3_665 .
Se11 Cr11 Se11 91.49(6) 3_665 2_655
Se11 Cr21 Se11 90.95(6) . 3_775
Se11 Cr21 Se11 90.95(6) . 2_755
Se11 Cr21 Se11 90.95(6) 3_775 2_755
Se11 P11 Se11 105.93(6) 1_445 2_655
Se11 P11 Se11 105.93(6) 1_445 3_565
Se11 P11 Se11 105.93(6) 2_655 3_565
Se11 Cr2 Se2 173.36(4) 1_545 1_665
Se11 Cr2 Se2 173.36(4) 3_665 3_755
Se11 Cr2 Se2 173.36(4) 2_755 2_545
Se11 Cr2 Se2 89.14(6) 2_755 1_665
Se11 Cr2 Se2 89.14(6) 1_545 3_755
Se11 Cr2 Se2 89.14(6) 3_665 2_545
Se11 Cr2 Se2 95.68(5) 3_665 1_665
Se11 Cr2 Se2 95.68(5) 2_755 3_755
Se11 Cr2 Se2 95.68(5) 1_545 2_545
Se11 Cr21 Se2 173.36(4) 2_755 3_765
Se11 Cr21 Se2 173.36(4) 3_775 1_665
Se11 Cr21 Se2 173.36(4) . 2_655
Se11 Cr21 Se2 89.20(6) . 3_765
Se11 Cr21 Se2 89.20(6) 2_755 1_665
Se11 Cr21 Se2 89.20(6) 3_775 2_655
Se11 Cr21 Se2 95.69(5) 3_775 3_765
Se11 Cr21 Se2 95.69(5) . 1_665
Se11 Cr21 Se2 95.69(5) 2_755 2_655
Se11 Cr11 Se21 172.95(4) 2_655 2_655
Se11 Cr11 Se21 172.95(4) . .
Se11 Cr11 Se21 172.95(4) 3_665 3_665
Se11 Cr11 Se21 89.16(6) . 2_655
Se11 Cr11 Se21 89.16(6) 3_665 .
Se11 Cr11 Se21 89.16(6) 2_655 3_665
Se11 Cr11 Se21 95.50(5) 3_665 2_655
Se11 Cr11 Se21 95.50(5) 2_655 .
Se11 Cr11 Se21 95.50(5) . 3_665
Se11 Cr21 Se21 173.52(4) 2_755 1_665
Se11 Cr21 Se21 89.29(5) 3_775 1_665
Se11 Cr21 Se21 95.52(5) . 1_665
Se2 Cr1 Se2 83.80(6) 3_655 2_545
Se2 Cr1 Se2 83.80(6) 3_655 .
Se2 Cr1 Se2 83.80(6) 2_545 .
Se2 Cr2 Se2 84.24(6) 1_665 3_755
Se2 Cr2 Se2 84.24(6) 1_665 2_545
Se2 Cr2 Se2 84.24(6) 3_755 2_545
Se2 Ni3 Se2 120 . 3_545
Se2 Ni3 Se2 120 3_545 2_445
Se2 Ni3 Se2 120.000(1) . 2_445
Se21 Cr11 Se21 83.80(6) 2_655 .
Se21 Cr11 Se21 83.80(6) 2_655 3_665
Se21 Cr11 Se21 83.80(6) . 3_665
Se21 Ni31 Se21 120 3 .
Se21 Ni31 Se21 120 2 .
Se21 Ni31 Se21 120.000(1) 3 2

loop_
_geom_bond_atom_site_label_1
_geom_bond_atom_site_label_2
_geom_bond_distance
_geom_bond_site_symmetry_2
Se1 P1 2.2550(15) 1_665
Se1 Cr1 2.5236(15) .
Se1 Cr2 2.5246(16) .
Se2 Ni3 2.3105(16) .
Se2 Cr2 2.5545(18) 1_445
Se2 Ni2 2.5545(18) 1_445
Se2 Ni2 2.5545(18) 10_447
Se2 Cr2 2.5545(18) 10_447
Se2 Cr1 2.5614(17) 10_557
Cr1 Se1 2.5236(15) 2_545
Cr1 Se1 2.5236(15) 3_655
Cr1 Se2 2.5614(17) 3_655
Cr1 Se2 2.5614(17) 2_545
Cr2 Se1 2.5246(16) 2_645
Cr2 Se1 2.5246(16) 3_765
Cr2 Se2 2.5545(18) 1_665
Cr2 Se2 2.5545(18) 3_755
Cr2 Se2 2.5545(18) 2_545
Ni3 P1 2.175(3) .
Ni3 P1 2.175(3) 10_557
Ni3 Se2 2.3105(16) 3_545
Ni3 Se2 2.3105(16) 2_445
P1 Se1 2.2550(15) 1_445
P1 Se1 2.2550(15) 2_545
P1 Se1 2.2550(15) 3
Se11 P11 2.2550(17) 1_665
Se11 Cr11 2.5236(16) .
Se11 Cr21 2.5246(18) .
Se21 Ni31 2.3105(17) .
Se21 Ni21 2.5546(19) 1_445
Se21 Cr21 2.5546(19) 1_445
Se21 Ni21 2.5546(19) 10_447
Se21 Cr21 2.5546(19) 10_447
Se21 Ni11 2.5613(18) 10_557
Se21 Cr11 2.5613(18) 10_557
Se21 Cr11 2.5613(18) .
Cr11 Se11 2.5236(16) 3_665
Cr11 Se11 2.5236(16) 2_655
Cr11 Se21 2.5613(18) 2_655
Cr11 Se21 2.5613(18) 3_665
Cr21 Se11 2.5246(18) 3_775
Cr21 Se11 2.5246(18) 2_755
Cr21 Se21 2.5546(19) 1_665
Ni31 P11 2.175(3) .
Ni31 P11 2.175(3) 10_557
Ni31 Se21 2.3105(17) 3
Ni31 Se21 2.3105(17) 2
P11 Se11 2.2550(17) 1_445
P11 Se11 2.2550(17) 2_655
P11 Se11 2.2550(17) 3_565
